data_7201514
loop_
_publ_author_name
'Lemmerer, Andreas'
'Michael, Joseph P.'

_publ_section_title
;
 Hydrogen bonding patterns in a series of 1-arylcycloalkanecarboxamides
;
_journal_issue 1
_journal_name_full CrystEngComm
_journal_page_first 95
_journal_paper_doi 10.1039/b708333e
_journal_volume 10
_journal_year 2008
_chemical_formula_moiety 'C13 H16 F N O'
_chemical_formula_sum 'C13 H16 F N O'
_chemical_formula_weight 221.27
_chemical_name_systematic
;
1-(2-Fluorophenyl)cyclohexanecarbocamide
;
_space_group_IT_number 14
_symmetry_cell_setting monoclinic
_symmetry_space_group_name_Hall '-P 2ybc'
_symmetry_space_group_name_H-M 'P 1 21/c 1'
_atom_sites_solution_hydrogens geom
_atom_sites_solution_primary direct
_atom_sites_solution_secondary difmap
_audit_conform_dict_location ftp://ftp.iucr.org/pub/cif_core.dic
_audit_conform_dict_name cif_core.dic
_audit_conform_dict_version 2.3
_audit_creation_date 2007-01-15T15:55:21-00:00
_audit_creation_method 'WinGX routine CIF_UPDATE'
_cell_angle_alpha 90
_cell_angle_beta 111.510(7)
_cell_angle_gamma 90
_cell_formula_units_Z 4
_cell_length_a 11.792(5)
_cell_length_b 8.646(4)
_cell_length_c 12.170(5)
_cell_measurement_reflns_used 946
_cell_measurement_temperature 173(2)
_cell_measurement_theta_max 27.757
_cell_measurement_theta_min 2.965
_cell_volume 1154.4(9)
_computing_cell_refinement 'Bruker SAINT+ (Bruker, 1999)'
_computing_data_collection 'Bruker SMART-NT (Bruker, 1998)'
_computing_data_reduction 'Bruker SAINT+ (Bruker, 1999)'
_computing_molecular_graphics
;
Ortep-3 for Windows (Farrugia, 1997) and DIAMOND (Brandenburg, 1999)
;
_computing_publication_material
;
WinGX publication routines (Farrugia, 1999) and PLATON (Spek, 2002)
;
_computing_structure_refinement 'SHELXL-97 (Sheldrick, 1997)'
_computing_structure_solution 'SHELXS-97 (Sheldrick, 1997a)'
_diffrn_ambient_temperature 173(2)
_diffrn_measured_fraction_theta_full 1
_diffrn_measured_fraction_theta_max 1
_diffrn_measurement_device_type 'SMART 1 K CCD area detector'
_diffrn_measurement_method 'omega scans'
_diffrn_radiation_monochromator graphite
_diffrn_radiation_type MoK\a
_diffrn_radiation_wavelength 0.71073
_diffrn_reflns_av_R_equivalents 0.0803
_diffrn_reflns_av_unetI/netI 0.051
_diffrn_reflns_limit_h_max 15
_diffrn_reflns_limit_h_min -15
_diffrn_reflns_limit_k_max 11
_diffrn_reflns_limit_k_min -11
_diffrn_reflns_limit_l_max 16
_diffrn_reflns_limit_l_min -16
_diffrn_reflns_number 12323
_diffrn_reflns_theta_full 28
_diffrn_reflns_theta_max 28
_diffrn_reflns_theta_min 1.86
_diffrn_standards_number 0
_exptl_absorpt_coefficient_mu 0.091
_exptl_absorpt_correction_T_max 0.9927
_exptl_absorpt_correction_T_min 0.9681
_exptl_absorpt_correction_type integration
_exptl_absorpt_process_details 'Bruker XPREP (Bruker, 1999)'
_exptl_crystal_colour colourless
_exptl_crystal_density_diffrn 1.273
_exptl_crystal_density_method 'not measured'
_exptl_crystal_description plate
_exptl_crystal_F_000 472
_exptl_crystal_size_max 0.4
_exptl_crystal_size_mid 0.32
_exptl_crystal_size_min 0.08
_refine_diff_density_max 0.301
_refine_diff_density_min -0.221
_refine_diff_density_rms 0.043
_refine_ls_extinction_method none
_refine_ls_goodness_of_fit_ref 1.033
_refine_ls_hydrogen_treatment mixed
_refine_ls_matrix_type full
_refine_ls_number_parameters 151
_refine_ls_number_reflns 2791
_refine_ls_number_restraints 0
_refine_ls_restrained_S_all 1.033
_refine_ls_R_factor_all 0.0654
_refine_ls_R_factor_gt 0.0436
_refine_ls_shift/su_max 0
_refine_ls_shift/su_mean 0
_refine_ls_structure_factor_coef Fsqd
_refine_ls_weighting_details 'calc w=1/[\s^2^(Fo^2^)+(0.0615P)^2^+0.0696P] where P=(Fo^2^+2Fc^2^)/3'
_refine_ls_weighting_scheme calc
_refine_ls_wR_factor_gt 0.109
_refine_ls_wR_factor_ref 0.1186
_reflns_number_gt 2003
_reflns_number_total 2791
_reflns_threshold_expression >2sigma(I)
_cod_data_source_file b708333e.txt
_cod_data_source_block 3
_cod_depositor_comments
;
The following automatic conversions were performed:
'_symmetry_cell_setting' value 'Monoclinic' changed to 'monoclinic'
according to '/home/saulius/struct/CIF-dictionaries/cif_core.dic'
dictionary named 'cif_core.dic' version 2.4.1 from 2010-06-29.

Automatic conversion script
Id: cif_fix_enum 1527 2010-12-29 10:47:43Z saulius 
;
_cod_original_cell_volume 1154.4(8)
_cod_original_sg_symbol_H-M P2(1)/c
_cod_database_code 7201514

loop_
_symmetry_equiv_pos_as_xyz
'x, y, z'
'-x, y+1/2, -z+1/2'
'-x, -y, -z'
'x, -y-1/2, z-1/2'

loop_
_atom_site_label
_atom_site_type_symbol
_atom_site_fract_x
_atom_site_fract_y
_atom_site_fract_z
_atom_site_U_iso_or_equiv
_atom_site_adp_type
_atom_site_occupancy
_atom_site_symmetry_multiplicity
_atom_site_calc_flag
_atom_site_refinement_flags
_atom_site_disorder_assembly
_atom_site_disorder_group
C1A C 0.69295(11) 0.52657(14) 0.30698(11) 0.0229(3) Uani 1 1 d . . .
C2A C 0.78067(12) 0.38573(14) 0.34220(11) 0.0273(3) Uani 1 1 d . . .
H2A1 H 0.7331 0.2895 0.3147 0.033 Uiso 1 1 calc R . .
H2A2 H 0.84 0.3938 0.3022 0.033 Uiso 1 1 calc R . .
C3A C 0.84969(12) 0.37591(16) 0.47531(12) 0.0325(3) Uani 1 1 d . . .
H3A1 H 0.906 0.2865 0.4935 0.039 Uiso 1 1 calc R . .
H3A2 H 0.8989 0.4708 0.503 0.039 Uiso 1 1 calc R . .
C4A C 0.76198(14) 0.35808(17) 0.53988(13) 0.0389(4) Uani 1 1 d . . .
H4A1 H 0.8084 0.3544 0.6261 0.047 Uiso 1 1 calc R . .
H4A2 H 0.7165 0.2597 0.5161 0.047 Uiso 1 1 calc R . .
C5A C 0.67248(14) 0.49314(17) 0.51110(13) 0.0363(3) Uani 1 1 d . . .
H5A1 H 0.7172 0.5891 0.5455 0.044 Uiso 1 1 calc R . .
H5A2 H 0.6115 0.4746 0.5479 0.044 Uiso 1 1 calc R . .
C6A C 0.60632(12) 0.51532(16) 0.37729(12) 0.0296(3) Uani 1 1 d . . .
H6A1 H 0.5568 0.6109 0.3636 0.036 Uiso 1 1 calc R . .
H6A2 H 0.5498 0.4275 0.3459 0.036 Uiso 1 1 calc R . .
C7A C 0.60864(11) 0.51097(14) 0.17566(11) 0.0262(3) Uani 1 1 d . . .
C8A C 0.76318(10) 0.68041(14) 0.32631(10) 0.0232(3) Uani 1 1 d . . .
C9A C 0.84691(11) 0.71001(15) 0.27230(11) 0.0281(3) Uani 1 1 d . . .
C10A C 0.91171(12) 0.84528(17) 0.28423(13) 0.0365(3) Uani 1 1 d . . .
H10A H 0.9681 0.858 0.2457 0.044 Uiso 1 1 calc R . .
C11A C 0.89327(15) 0.96230(18) 0.35319(14) 0.0416(4) Uani 1 1 d . . .
H11A H 0.9378 1.0563 0.3637 0.05 Uiso 1 1 calc R . .
C12A C 0.80971(16) 0.94126(18) 0.40651(13) 0.0446(4) Uani 1 1 d . . .
H12A H 0.7959 1.0219 0.4531 0.054 Uiso 1 1 calc R . .
C13A C 0.74518(13) 0.80314(16) 0.39289(12) 0.0351(3) Uani 1 1 d . . .
H13A H 0.6873 0.792 0.4299 0.042 Uiso 1 1 calc R . .
N1A N 0.56923(12) 0.64139(14) 0.11445(11) 0.0357(3) Uani 1 1 d . . .
O1A O 0.57573(10) 0.38253(11) 0.13161(9) 0.0411(3) Uani 1 1 d . . .
F1A F 0.86356(8) 0.60018(10) 0.19879(8) 0.0442(3) Uani 1 1 d . . .
H1As H 0.5207(17) 0.636(2) 0.0402(18) 0.053 Uiso 1 1 d . . .
H1Aa H 0.5975(16) 0.730(2) 0.1470(16) 0.053 Uiso 1 1 d . . .

loop_
_atom_site_aniso_label
_atom_site_aniso_U_11
_atom_site_aniso_U_22
_atom_site_aniso_U_33
_atom_site_aniso_U_23
_atom_site_aniso_U_13
_atom_site_aniso_U_12
C1A 0.0226(6) 0.0246(6) 0.0217(6) -0.0015(5) 0.0084(5) -0.0007(5)
C2A 0.0277(6) 0.0259(7) 0.0278(6) 0.0015(5) 0.0097(5) 0.0027(5)
C3A 0.0308(7) 0.0309(7) 0.0306(7) 0.0039(5) 0.0050(6) 0.0016(5)
C4A 0.0482(9) 0.0398(8) 0.0273(7) 0.0049(6) 0.0122(6) -0.0050(7)
C5A 0.0410(8) 0.0430(8) 0.0316(7) 0.0003(6) 0.0213(6) -0.0043(6)
C6A 0.0263(6) 0.0320(7) 0.0342(7) -0.0010(5) 0.0154(6) -0.0036(5)
C7A 0.0230(6) 0.0284(7) 0.0265(7) -0.0019(5) 0.0082(5) 0.0002(5)
C8A 0.0220(6) 0.0255(6) 0.0206(6) 0.0014(5) 0.0063(5) 0.0003(5)
C9A 0.0252(6) 0.0324(7) 0.0270(6) 0.0042(5) 0.0098(5) 0.0033(5)
C10A 0.0261(7) 0.0434(8) 0.0384(8) 0.0125(6) 0.0098(6) -0.0043(6)
C11A 0.0446(8) 0.0349(8) 0.0357(8) 0.0055(6) 0.0033(7) -0.0143(6)
C12A 0.0667(11) 0.0301(8) 0.0367(8) -0.0065(6) 0.0185(8) -0.0099(7)
C13A 0.0468(8) 0.0298(7) 0.0343(7) -0.0039(6) 0.0215(7) -0.0038(6)
N1A 0.0383(7) 0.0269(6) 0.0295(6) -0.0022(5) -0.0021(5) 0.0017(5)
O1A 0.0529(6) 0.0269(5) 0.0308(5) -0.0036(4) 0.0002(5) -0.0054(4)
F1A 0.0537(5) 0.0436(5) 0.0515(5) -0.0001(4) 0.0383(5) 0.0045(4)

loop_
_atom_type_symbol
_atom_type_description
_atom_type_scat_dispersion_real
_atom_type_scat_dispersion_imag
_atom_type_scat_source
C C 0.0033 0.0016 'International Tables Vol C Tables 4.2.6.8 and 6.1.1.4'
H H 0 0 'International Tables Vol C Tables 4.2.6.8 and 6.1.1.4'
N N 0.0061 0.0033 'International Tables Vol C Tables 4.2.6.8 and 6.1.1.4'
O O 0.0106 0.006 'International Tables Vol C Tables 4.2.6.8 and 6.1.1.4'
F F 0.0171 0.0103 'International Tables Vol C Tables 4.2.6.8 and 6.1.1.4'

loop_
_exptl_crystal_face_index_h
_exptl_crystal_face_index_k
_exptl_crystal_face_index_l
_exptl_crystal_face_perp_dist
-1 0 0 0.04
1 0 0 0.04
0 1 0 0.16
0 -1 0 0.16
-1 1 1 0.15
1 0 -3 0.2
-1 0 3 0.2

loop_
_geom_angle_atom_site_label_1
_geom_angle_atom_site_label_2
_geom_angle_atom_site_label_3
_geom_angle
_geom_angle_site_symmetry_1
_geom_angle_site_symmetry_3
_geom_angle_publ_flag
C8A C1A C7A 109.83(10) . . ?
C8A C1A C2A 111.65(10) . . ?
C7A C1A C2A 109.11(10) . . ?
C8A C1A C6A 113.25(10) . . ?
C7A C1A C6A 105.04(10) . . ?
C2A C1A C6A 107.70(10) . . ?
C3A C2A C1A 112.26(10) . . ?
C3A C2A H2A1 109.2 . . ?
C1A C2A H2A1 109.2 . . ?
C3A C2A H2A2 109.2 . . ?
C1A C2A H2A2 109.2 . . ?
H2A1 C2A H2A2 107.9 . . ?
C4A C3A C2A 110.83(11) . . ?
C4A C3A H3A1 109.5 . . ?
C2A C3A H3A1 109.5 . . ?
C4A C3A H3A2 109.5 . . ?
C2A C3A H3A2 109.5 . . ?
H3A1 C3A H3A2 108.1 . . ?
C3A C4A C5A 110.39(12) . . ?
C3A C4A H4A1 109.6 . . ?
C5A C4A H4A1 109.6 . . ?
C3A C4A H4A2 109.6 . . ?
C5A C4A H4A2 109.6 . . ?
H4A1 C4A H4A2 108.1 . . ?
C4A C5A C6A 112.21(11) . . ?
C4A C5A H5A1 109.2 . . ?
C6A C5A H5A1 109.2 . . ?
C4A C5A H5A2 109.2 . . ?
C6A C5A H5A2 109.2 . . ?
H5A1 C5A H5A2 107.9 . . ?
C5A C6A C1A 114.15(11) . . ?
C5A C6A H6A1 108.7 . . ?
C1A C6A H6A1 108.7 . . ?
C5A C6A H6A2 108.7 . . ?
C1A C6A H6A2 108.7 . . ?
H6A1 C6A H6A2 107.6 . . ?
O1A C7A N1A 121.85(12) . . ?
O1A C7A C1A 120.56(11) . . ?
N1A C7A C1A 117.52(11) . . ?
C9A C8A C13A 114.70(12) . . ?
C9A C8A C1A 121.37(11) . . ?
C13A C8A C1A 123.86(11) . . ?
F1A C9A C10A 116.88(12) . . ?
F1A C9A C8A 118.48(11) . . ?
C10A C9A C8A 124.60(13) . . ?
C9A C10A C11A 118.80(14) . . ?
C9A C10A H10A 120.6 . . ?
C11A C10A H10A 120.6 . . ?
C12A C11A C10A 119.27(14) . . ?
C12A C11A H11A 120.4 . . ?
C10A C11A H11A 120.4 . . ?
C11A C12A C13A 120.77(15) . . ?
C11A C12A H12A 119.6 . . ?
C13A C12A H12A 119.6 . . ?
C12A C13A C8A 121.83(14) . . ?
C12A C13A H13A 119.1 . . ?
C8A C13A H13A 119.1 . . ?
C7A N1A H1As 119.7(11) . . ?
C7A N1A H1Aa 119.5(12) . . ?
H1As N1A H1Aa 120.6(16) . . ?

loop_
_geom_bond_atom_site_label_1
_geom_bond_atom_site_label_2
_geom_bond_distance
_geom_bond_site_symmetry_2
_geom_bond_publ_flag
C1A C8A 1.5386(17) . ?
C1A C7A 1.5478(18) . ?
C1A C2A 1.5529(17) . ?
C1A C6A 1.5577(18) . ?
C2A C3A 1.5255(19) . ?
C2A H2A1 0.99 . ?
C2A H2A2 0.99 . ?
C3A C4A 1.519(2) . ?
C3A H3A1 0.99 . ?
C3A H3A2 0.99 . ?
C4A C5A 1.526(2) . ?
C4A H4A1 0.99 . ?
C4A H4A2 0.99 . ?
C5A C6A 1.538(2) . ?
C5A H5A1 0.99 . ?
C5A H5A2 0.99 . ?
C6A H6A1 0.99 . ?
C6A H6A2 0.99 . ?
C7A O1A 1.2323(16) . ?
C7A N1A 1.3374(18) . ?
C8A C9A 1.3959(18) . ?
C8A C13A 1.3977(19) . ?
C9A F1A 1.3673(16) . ?
C9A C10A 1.3752(19) . ?
C10A C11A 1.382(2) . ?
C10A H10A 0.95 . ?
C11A C12A 1.376(2) . ?
C11A H11A 0.95 . ?
C12A C13A 1.393(2) . ?
C12A H12A 0.95 . ?
C13A H13A 0.95 . ?
N1A H1As 0.88(2) . ?
N1A H1Aa 0.872(19) . ?

loop_
_geom_hbond_atom_site_label_D
_geom_hbond_atom_site_label_H
_geom_hbond_atom_site_label_A
_geom_hbond_distance_DH
_geom_hbond_distance_HA
_geom_hbond_distance_DA
_geom_hbond_angle_DHA
_geom_hbond_site_symmetry_A
N1A H1As O1A 0.88(2) 1.99(2) 2.8598(19) 174.5(17) 3_665

loop_
_geom_torsion_atom_site_label_1
_geom_torsion_atom_site_label_2
_geom_torsion_atom_site_label_3
_geom_torsion_atom_site_label_4
_geom_torsion
_geom_torsion_site_symmetry_1
_geom_torsion_site_symmetry_2
_geom_torsion_site_symmetry_3
_geom_torsion_site_symmetry_4
_geom_torsion_publ_flag
C8A C1A C2A C3A 69.47(13) . . . . ?
C7A C1A C2A C3A -168.95(10) . . . . ?
C6A C1A C2A C3A -55.45(13) . . . . ?
C1A C2A C3A C4A 60.70(14) . . . . ?
C2A C3A C4A C5A -57.94(15) . . . . ?
C3A C4A C5A C6A 53.61(16) . . . . ?
C4A C5A C6A C1A -52.13(15) . . . . ?
C8A C1A C6A C5A -72.56(14) . . . . ?
C7A C1A C6A C5A 167.60(11) . . . . ?
C2A C1A C6A C5A 51.39(14) . . . . ?
C8A C1A C7A O1A 155.82(12) . . . . ?
C2A C1A C7A O1A 33.15(17) . . . . ?
C6A C1A C7A O1A -82.08(15) . . . . ?
C8A C1A C7A N1A -27.08(16) . . . . ?
C2A C1A C7A N1A -149.76(12) . . . . ?
C6A C1A C7A N1A 95.01(14) . . . . ?
C7A C1A C8A C9A -64.22(14) . . . . ?
C2A C1A C8A C9A 56.94(15) . . . . ?
C6A C1A C8A C9A 178.71(11) . . . . ?
C7A C1A C8A C13A 112.53(13) . . . . ?
C2A C1A C8A C13A -126.31(13) . . . . ?
C6A C1A C8A C13A -4.55(17) . . . . ?
C13A C8A C9A F1A -175.47(11) . . . . ?
C1A C8A C9A F1A 1.56(17) . . . . ?
C13A C8A C9A C10A 2.10(18) . . . . ?
C1A C8A C9A C10A 179.12(11) . . . . ?
F1A C9A C10A C11A 176.95(12) . . . . ?
C8A C9A C10A C11A -0.7(2) . . . . ?
C9A C10A C11A C12A -0.9(2) . . . . ?
C10A C11A C12A C13A 0.8(2) . . . . ?
C11A C12A C13A C8A 0.7(2) . . . . ?
C9A C8A C13A C12A -2.1(2) . . . . ?
C1A C8A C13A C12A -179.03(12) . . . . ?

loop_
_cod_related_entry_id
_cod_related_entry_database
_cod_related_entry_code
1 ChemSpider 21120042
